data_1561703
loop_
_publ_author_name
'Nguyen, Vu T.'
'Haug, Graham C.'
'Nguyen, Viet D.'
'Vuong, Ngan T. H.'
'Arman, Hadi D.'
'Larionov, Oleg V.'

_publ_section_title
;
 Photocatalytic decarboxylative amidosulfonation enables direct
 transformation of carboxylic acids to sulfonamides
;
_journal_name_full 'Chemical Science'
_journal_paper_doi 10.1039/D1SC01389K
_journal_year 2021
_chemical_formula_moiety 'C9 H17 N O4 S'
_chemical_formula_sum 'C9 H17 N O4 S'
_chemical_formula_weight 235.29
_space_group_crystal_system monoclinic
_space_group_IT_number 14
_space_group_name_Hall '-P 2ybc'
_space_group_name_H-M_alt 'P 1 21/c 1'
_atom_sites_solution_hydrogens geom
_atom_sites_solution_primary dual
_audit_creation_date 2020-07-24
_audit_creation_method
;
Olex2 1.3-ac4
(compiled 2019.10.09 svn.r3662 for Rigaku Oxford Diffraction, GUI svn.r5959)
;
_audit_update_record
;
2020-11-05 deposited with the CCDC.	2021-04-06 downloaded from the CCDC.
;
_cell_angle_alpha 90
_cell_angle_beta 91.6050(10)
_cell_angle_gamma 90
_cell_formula_units_Z 4
_cell_length_a 18.4344(2)
_cell_length_b 6.10100(10)
_cell_length_c 9.77720(10)
_cell_measurement_reflns_used 8836
_cell_measurement_temperature 100.00(10)
_cell_measurement_theta_max 76.3360
_cell_measurement_theta_min 2.4030
_cell_volume 1099.19(2)
_computing_cell_refinement 'CrysAlisPro 1.171.40.63a (Rigaku OD, 2019)'
_computing_data_collection 'CrysAlisPro 1.171.40.63a (Rigaku OD, 2019)'
_computing_data_reduction 'CrysAlisPro 1.171.40.63a (Rigaku OD, 2019)'
_computing_molecular_graphics 'Olex2 1.3-ac4 (Dolomanov et al., 2009)'
_computing_publication_material 'Olex2 1.3-ac4 (Dolomanov et al., 2009)'
_computing_structure_refinement 'ShelXL 2018/3 (Sheldrick, 2015)'
_computing_structure_solution 'ShelXT n/a (Sheldrick, 2015)'
_diffrn_ambient_environment N~2~
_diffrn_ambient_temperature 100.00(10)
_diffrn_detector 'Hybrid Pixel Array Detector'
_diffrn_detector_area_resol_mean 10.0000
_diffrn_detector_type HyPix
_diffrn_measured_fraction_theta_full 0.999
_diffrn_measured_fraction_theta_max 0.959
_diffrn_measurement_details
;
List of Runs (angles in degrees, time in seconds):

  # Type    Start    End  Width  t~exp~   \w     \q     \k     \f   Frames
#--------------------------------------------------------------------------
  1  \w   -123.00 -29.00   0.50    0.05    --  -46.87 -15.00 113.00  188
  2  \w    -29.00  29.00   0.50    0.05    --  -46.87  15.00 -76.00  116
  3  \w     29.00 123.00   0.50    0.05    --   46.87  15.00 -76.00  188
  4  \w   -164.00 -71.00   0.50    0.05    --  -88.50 -15.00 113.00  186
  5  \w     89.00 178.00   0.50    0.05    --  106.69  15.00 -76.00  178
  6  \w   -120.00 -87.00   0.50    0.05    --  -46.87-125.00 120.00   66
  7  \w     83.00 120.00   0.50    0.05    --   46.87  57.00-180.00   74
  8  \w    -28.00  29.00   0.50    0.05    --   46.87 -15.00 113.00  114
  9  \w    -28.00  30.00   0.50    0.05    --   46.87 -19.00   0.00  116
 10  \w    -51.00 -16.00   0.50    0.05    --  -88.50  45.00-150.00   70
 11  \w    -51.00 -16.00   0.50    0.05    --  -88.50  45.00-120.00   70
 12  \w    -71.00 -15.00   0.50    0.05    --  -88.50  61.00 120.00  112
 13  \w    -51.00 -16.00   0.50    0.05    --  -88.50  45.00 -90.00   70
 14  \w    -71.00 -15.00   0.50    0.05    --  -88.50  61.00  60.00  112
 15  \w    -51.00 -16.00   0.50    0.05    --  -88.50  45.00 150.00   70
 16  \w   -160.00-100.00   0.50    0.05    --  -88.50 -94.00-120.00  120
 17  \w     34.00 111.00   0.50    0.05    --  106.69-125.00  30.00  154
 18  \w     34.00 105.00   0.50    0.05    --  106.69 -94.00  60.00  142
 19  \w     34.00  71.00   0.50    0.05    --  106.69 -61.00  30.00   74
 20  \w     34.00  71.00   0.50    0.05    --  106.69 -61.00 -90.00   74
 21  \w     34.00  71.00   0.50    0.05    --  106.69 -61.00 150.00   74
 22  \w     34.00  71.00   0.50    0.05    --  106.69 -61.00 -60.00   74
 23  \w     34.00  71.00   0.50    0.05    --  106.69 -61.00-150.00   74
 24  \w     34.00 101.00   0.50    0.05    --  106.69 -77.00 150.00  134
 25  \w     32.00 121.00   0.50    0.05    --   46.87  37.00  90.00  178
 26  \w     32.00 121.00   0.50    0.05    --   46.87  37.00-180.00  178
 27  \w     32.00 121.00   0.50    0.05    --   46.87  37.00 -90.00  178
 28  \w     34.00  96.00   0.50    0.05    --   46.87-125.00  60.00  124
 29  \w     32.00 109.00   0.50    0.05    --   46.87  37.00 -30.00  154
 30  \w     32.00 121.00   0.50    0.05    --   46.87  37.00   0.00  178
;
_diffrn_measurement_device 'four-circle diffractometer'
_diffrn_measurement_device_type 'XtaLAB Synergy, Dualflex, HyPix'
_diffrn_measurement_method '\w scans'
_diffrn_orient_matrix_type 'CrysAlisPro convention (1999,Acta A55,543-557)'
_diffrn_orient_matrix_UB_11 0.0819829000
_diffrn_orient_matrix_UB_12 -0.0472551000
_diffrn_orient_matrix_UB_13 -0.0045591000
_diffrn_orient_matrix_UB_21 0.0037903000
_diffrn_orient_matrix_UB_22 -0.0158485000
_diffrn_orient_matrix_UB_23 0.1573095000
_diffrn_orient_matrix_UB_31 -0.0159123000
_diffrn_orient_matrix_UB_32 -0.2475282000
_diffrn_orient_matrix_UB_33 -0.0091910000
_diffrn_radiation_monochromator mirror
_diffrn_radiation_probe x-ray
_diffrn_radiation_type 'Cu K\a'
_diffrn_radiation_wavelength 1.54184
_diffrn_reflns_av_R_equivalents 0.0322
_diffrn_reflns_av_unetI/netI 0.0191
_diffrn_reflns_Laue_measured_fraction_full 0.999
_diffrn_reflns_Laue_measured_fraction_max 0.959
_diffrn_reflns_limit_h_max 22
_diffrn_reflns_limit_h_min -22
_diffrn_reflns_limit_k_max 5
_diffrn_reflns_limit_k_min -7
_diffrn_reflns_limit_l_max 12
_diffrn_reflns_limit_l_min -11
_diffrn_reflns_number 12863
_diffrn_reflns_point_group_measured_fraction_full 0.999
_diffrn_reflns_point_group_measured_fraction_max 0.959
_diffrn_reflns_theta_full 67.684
_diffrn_reflns_theta_max 76.521
_diffrn_reflns_theta_min 2.398
_diffrn_source 'micro-focus sealed X-ray tube'
_diffrn_source_type 'PhotonJet (Cu) X-ray Source'
_exptl_absorpt_coefficient_mu 2.613
_exptl_absorpt_correction_T_max 1.000
_exptl_absorpt_correction_T_min 0.397
_exptl_absorpt_correction_type gaussian
_exptl_absorpt_process_details
;
CrysAlisPro 1.171.40.63a (Rigaku Oxford Diffraction, 2019)
Numerical absorption correction based on gaussian integration over
			a multifaceted crystal model
Empirical absorption correction using spherical harmonics,
 implemented in SCALE3 ABSPACK scaling algorithm.
;
_exptl_crystal_colour 'clear colourless'
_exptl_crystal_colour_lustre clear
_exptl_crystal_colour_primary colourless
_exptl_crystal_density_diffrn 1.422
_exptl_crystal_description block
_exptl_crystal_F_000 504
_exptl_crystal_size_max 0.301
_exptl_crystal_size_mid 0.217
_exptl_crystal_size_min 0.105
_refine_diff_density_max 0.339
_refine_diff_density_min -0.519
_refine_diff_density_rms 0.058
_refine_ls_extinction_method none
_refine_ls_goodness_of_fit_ref 1.094
_refine_ls_hydrogen_treatment constr
_refine_ls_matrix_type full
_refine_ls_number_parameters 163
_refine_ls_number_reflns 2219
_refine_ls_number_restraints 0
_refine_ls_restrained_S_all 1.094
_refine_ls_R_factor_all 0.0391
_refine_ls_R_factor_gt 0.0369
_refine_ls_shift/su_max 0.000
_refine_ls_shift/su_mean 0.000
_refine_ls_structure_factor_coef Fsqd
_refine_ls_weighting_details 'w=1/[\s^2^(Fo^2^)+(0.0580P)^2^+0.4372P] where P=(Fo^2^+2Fc^2^)/3'
_refine_ls_weighting_scheme calc
_refine_ls_wR_factor_gt 0.1014
_refine_ls_wR_factor_ref 0.1034
_reflns_Friedel_coverage 0.000
_reflns_number_gt 2062
_reflns_number_total 2219
_reflns_threshold_expression 'I > 2\s(I)'
_cod_data_source_file d1sc01389k2.cif
_cod_data_source_block hpd170
_cod_database_code 1561703
_shelx_shelxl_version_number 2018/3
_chemical_oxdiff_formula 'C H S O N'
_chemical_oxdiff_usercomment 'VNY 184-12'
_shelx_space_group_comment
;
The symmetry employed for this shelxl refinement is uniquely defined
by the following loop, which should always be used as a source of
symmetry information in preference to the above space-group names.
They are only intended as comments.
;
_shelx_estimated_absorpt_t_max 0.771
_shelx_estimated_absorpt_t_min 0.507
_reflns_odcompleteness_completeness 100.00
_reflns_odcompleteness_iscentric 1
_reflns_odcompleteness_theta 66.97
_olex2_refinement_description
;
1. Fixed Uiso
 At 1.2 times of:
  All C(H) groups, All C(H,H) groups, All C(H,H,H,H) groups
2. Others
 Fixed Sof: H1BC(0.65) H1BD(0.65) H1AA(0.35) H1AB(0.35) C4B(0.75) H4BA(0.75)
 H4BB(0.75) C3B(0.75) H3BA(0.75) H3BB(0.75) C2B(0.65) H2BA(0.65) H2BB(0.65)
 C2A(0.35) H2AA(0.35) H2AB(0.35) C4A(0.25) H4AA(0.25) H4AB(0.25) C3A(0.25)
 H3AA(0.25) H3AB(0.25)
3.a Ternary CH refined with riding coordinates:
 C5(H5)
3.b Secondary CH2 refined with riding coordinates:
 C6(H6A,H6B), C9(H9A,H9B), C7(H7A,H7B), C8(H8A,H8B), C1(H1BC,H1BD), C1(H1AA,
 H1AB), C4B(H4BA,H4BB), C3B(H3BA,H3BB), C2B(H2BA,H2BB), C2A(H2AA,H2AB),
 C4A(H4AA,H4AB), C3A(H3AA,H3AB)
;
_olex2_exptl_crystal_mounting_method 'nylon loop'
_olex2_submission_special_instructions 'No special instructions were received'
_oxdiff_exptl_absorpt_empirical_details
;
Empirical correction (ABSPACK) includes:
- Absorption correction using spherical harmonics
- Frame scaling
- B-factor correction
;
_oxdiff_exptl_absorpt_empirical_full_max 1.305
_oxdiff_exptl_absorpt_empirical_full_min 0.751

loop_
_space_group_symop_operation_xyz
'x, y, z'
'-x, y+1/2, -z+1/2'
'-x, -y, -z'
'x, -y-1/2, z-1/2'

loop_
_atom_site_label
_atom_site_type_symbol
_atom_site_fract_x
_atom_site_fract_y
_atom_site_fract_z
_atom_site_U_iso_or_equiv
_atom_site_adp_type
_atom_site_occupancy
_atom_site_site_symmetry_order
_atom_site_calc_flag
_atom_site_refinement_flags_posn
_atom_site_refinement_flags_adp
_atom_site_refinement_flags_occupancy
_atom_site_disorder_assembly
_atom_site_disorder_group
S1 S 0.25236(2) 0.33927(6) 0.32965(4) 0.02478(15) Uani 1 1 d . . . . .
O3 O 0.25695(6) 0.1044(2) 0.34008(12) 0.0329(3) Uani 1 1 d . . . . .
O2 O 0.23924(6) 0.46407(19) 0.45146(11) 0.0316(3) Uani 1 1 d . . . . .
O4 O 0.04989(7) 0.6184(2) 0.12966(12) 0.0364(3) Uani 1 1 d . . . . .
O1 O 0.45165(7) 0.5951(2) 0.14453(15) 0.0477(4) Uani 1 1 d . . . . .
N1 N 0.32765(7) 0.4300(2) 0.26770(13) 0.0275(3) Uani 1 1 d . . . . .
C5 C 0.18331(8) 0.4004(3) 0.20416(15) 0.0238(3) Uani 1 1 d . . . . .
H5 H 0.194344 0.318311 0.118695 0.029 Uiso 1 1 calc R U . . .
C6 C 0.18076(9) 0.6445(3) 0.17012(17) 0.0293(4) Uani 1 1 d . . . . .
H6A H 0.176101 0.730933 0.255128 0.035 Uiso 1 1 calc R U . . .
H6B H 0.226230 0.688776 0.126183 0.035 Uiso 1 1 calc R U . . .
C9 C 0.10984(9) 0.3212(3) 0.25445(17) 0.0296(4) Uani 1 1 d . . . . .
H9A H 0.110513 0.159810 0.265165 0.035 Uiso 1 1 calc R U . . .
H9B H 0.100210 0.387338 0.344598 0.035 Uiso 1 1 calc R U . . .
C7 C 0.11612(10) 0.6893(3) 0.07365(17) 0.0326(4) Uani 1 1 d . . . . .
H7A H 0.113244 0.848456 0.054540 0.039 Uiso 1 1 calc R U . . .
H7B H 0.123393 0.612619 -0.014149 0.039 Uiso 1 1 calc R U . . .
C8 C 0.05057(9) 0.3868(3) 0.15149(18) 0.0352(4) Uani 1 1 d . . . . .
H8A H 0.058513 0.311222 0.063564 0.042 Uiso 1 1 calc R U . . .
H8B H 0.002885 0.339850 0.185249 0.042 Uiso 1 1 calc R U . . .
C1 C 0.36244(13) 0.6301(3) 0.3179(2) 0.0505(5) Uani 1 1 d . . . . .
H1BC H 0.396375 0.594159 0.394926 0.061 Uiso 0.65 1 calc R U P A 2
H1BD H 0.325137 0.731301 0.352287 0.061 Uiso 0.65 1 calc R U P A 2
H1AA H 0.334319 0.756160 0.280988 0.061 Uiso 0.35 1 calc R U P B 1
H1AB H 0.358462 0.633182 0.418654 0.061 Uiso 0.35 1 calc R U P B 1
C4B C 0.37318(14) 0.2864(5) 0.1860(3) 0.0352(5) Uani 0.75 1 d . . P C 1
H4BA H 0.342868 0.170953 0.142027 0.042 Uiso 0.75 1 calc R U P C 1
H4BB H 0.410135 0.214359 0.246088 0.042 Uiso 0.75 1 calc R U P C 1
C3B C 0.40954(17) 0.4169(6) 0.0795(3) 0.0443(7) Uani 0.75 1 d . . P C 1
H3BA H 0.442190 0.321147 0.027424 0.053 Uiso 0.75 1 calc R U P C 1
H3BB H 0.372713 0.478882 0.014862 0.053 Uiso 0.75 1 calc R U P C 1
C2B C 0.40262(16) 0.7389(5) 0.2080(3) 0.0375(6) Uani 0.65 1 d . . P C 2
H2BA H 0.367555 0.795883 0.138144 0.045 Uiso 0.65 1 calc R U P C 2
H2BB H 0.429851 0.865178 0.246992 0.045 Uiso 0.65 1 calc R U P C 2
C2A C 0.4299(3) 0.6607(10) 0.2898(7) 0.0503(15) Uani 0.35 1 d . . P C 1
H2AA H 0.460298 0.576561 0.356337 0.060 Uiso 0.35 1 calc R U P C 1
H2AB H 0.441420 0.817864 0.303306 0.060 Uiso 0.35 1 calc R U P C 1
C4A C 0.3500(4) 0.3576(11) 0.1299(7) 0.0226(13) Uani 0.25 1 d . . P C 2
H4AA H 0.330207 0.456980 0.057978 0.027 Uiso 0.25 1 calc R U P C 2
H4AB H 0.332897 0.206713 0.110396 0.027 Uiso 0.25 1 calc R U P C 2
C3A C 0.4336(4) 0.3672(12) 0.1368(9) 0.0276(14) Uani 0.25 1 d . . P C 2
H3AA H 0.452770 0.288354 0.218592 0.033 Uiso 0.25 1 calc R U P C 2
H3AB H 0.454028 0.299944 0.054233 0.033 Uiso 0.25 1 calc R U P C 2

loop_
_atom_site_aniso_label
_atom_site_aniso_U_11
_atom_site_aniso_U_22
_atom_site_aniso_U_33
_atom_site_aniso_U_23
_atom_site_aniso_U_13
_atom_site_aniso_U_12
S1 0.0290(2) 0.0210(2) 0.0245(2) 0.00182(13) 0.00425(15) 0.00040(13)
O3 0.0351(7) 0.0218(6) 0.0419(7) 0.0055(5) 0.0017(5) 0.0008(4)
O2 0.0396(6) 0.0334(6) 0.0221(5) -0.0002(5) 0.0042(4) 0.0017(5)
O4 0.0340(7) 0.0419(7) 0.0335(6) 0.0050(5) 0.0070(5) 0.0111(5)
O1 0.0371(7) 0.0498(8) 0.0569(9) -0.0010(7) 0.0126(6) -0.0138(6)
N1 0.0265(7) 0.0252(7) 0.0309(7) -0.0034(5) 0.0033(5) -0.0028(5)
C5 0.0278(8) 0.0224(8) 0.0214(7) -0.0001(6) 0.0049(6) 0.0009(6)
C6 0.0363(9) 0.0240(8) 0.0277(8) 0.0037(6) 0.0045(7) 0.0011(6)
C9 0.0295(8) 0.0324(9) 0.0271(8) 0.0059(6) 0.0053(6) -0.0015(6)
C7 0.0378(9) 0.0318(9) 0.0285(8) 0.0057(7) 0.0053(7) 0.0053(7)
C8 0.0288(9) 0.0430(10) 0.0339(8) 0.0063(7) 0.0036(7) -0.0002(7)
C1 0.0580(13) 0.0372(11) 0.0572(13) -0.0175(9) 0.0200(10) -0.0209(9)
C4B 0.0307(13) 0.0389(14) 0.0362(14) -0.0100(12) 0.0061(11) -0.0010(11)
C3B 0.0371(16) 0.062(2) 0.0345(14) -0.0043(14) 0.0035(12) -0.0093(14)
C2B 0.0363(15) 0.0314(14) 0.0447(16) 0.0102(12) -0.0027(12) -0.0074(12)
C2A 0.048(4) 0.042(3) 0.061(4) -0.011(3) 0.006(3) -0.013(3)
C4A 0.023(3) 0.025(3) 0.020(3) 0.003(2) -0.005(2) 0.001(2)
C3A 0.018(3) 0.030(4) 0.035(4) -0.006(3) -0.003(3) -0.001(3)

loop_
_atom_type_symbol
_atom_type_description
_atom_type_scat_dispersion_real
_atom_type_scat_dispersion_imag
_atom_type_scat_source
C C 0.0181 0.0091 'International Tables Vol C Tables 4.2.6.8 and 6.1.1.4'
H H 0.0000 0.0000 'International Tables Vol C Tables 4.2.6.8 and 6.1.1.4'
N N 0.0311 0.0180 'International Tables Vol C Tables 4.2.6.8 and 6.1.1.4'
O O 0.0492 0.0322 'International Tables Vol C Tables 4.2.6.8 and 6.1.1.4'
S S 0.3331 0.5567 'International Tables Vol C Tables 4.2.6.8 and 6.1.1.4'

loop_
_exptl_crystal_face_index_h
_exptl_crystal_face_index_k
_exptl_crystal_face_index_l
_exptl_crystal_face_perp_dist
-1 -4 2 0.0948
-4 -1 -6 0.1325
1 4 -1 0.0899
4 2 5 0.1257
-11 0 2 0.0656
12 0 -2 0.0154

loop_
_geom_angle_atom_site_label_1
_geom_angle_atom_site_label_2
_geom_angle_atom_site_label_3
_geom_angle
_geom_angle_site_symmetry_1
_geom_angle_site_symmetry_3
_geom_angle_publ_flag
O3 S1 O2 118.62(7) . . ?
O3 S1 N1 108.43(7) . . ?
O3 S1 C5 107.26(7) . . ?
O2 S1 N1 107.03(7) . . ?
O2 S1 C5 109.00(7) . . ?
N1 S1 C5 105.82(7) . . ?
C7 O4 C8 110.78(13) . . ?
C3B O1 C2A 116.3(3) . . ?
C2B O1 C3A 118.3(3) . . ?
C1 N1 S1 122.11(12) . . ?
C1 N1 C4B 115.52(16) . . ?
C1 N1 C4A 115.1(3) . . ?
C4B N1 S1 120.47(14) . . ?
C4A N1 S1 119.8(3) . . ?
S1 C5 H5 108.2 . . ?
C6 C5 S1 111.80(11) . . ?
C6 C5 H5 108.2 . . ?
C6 C5 C9 110.84(13) . . ?
C9 C5 S1 109.49(10) . . ?
C9 C5 H5 108.2 . . ?
C5 C6 H6A 109.8 . . ?
C5 C6 H6B 109.8 . . ?
H6A C6 H6B 108.3 . . ?
C7 C6 C5 109.19(14) . . ?
C7 C6 H6A 109.8 . . ?
C7 C6 H6B 109.8 . . ?
C5 C9 H9A 109.8 . . ?
C5 C9 H9B 109.8 . . ?
H9A C9 H9B 108.3 . . ?
C8 C9 C5 109.27(13) . . ?
C8 C9 H9A 109.8 . . ?
C8 C9 H9B 109.8 . . ?
O4 C7 C6 111.89(13) . . ?
O4 C7 H7A 109.2 . . ?
O4 C7 H7B 109.2 . . ?
C6 C7 H7A 109.2 . . ?
C6 C7 H7B 109.2 . . ?
H7A C7 H7B 107.9 . . ?
O4 C8 C9 111.28(15) . . ?
O4 C8 H8A 109.4 . . ?
O4 C8 H8B 109.4 . . ?
C9 C8 H8A 109.4 . . ?
C9 C8 H8B 109.4 . . ?
H8A C8 H8B 108.0 . . ?
N1 C1 H1BC 109.5 . . ?
N1 C1 H1BD 109.5 . . ?
N1 C1 H1AA 107.9 . . ?
N1 C1 H1AB 107.9 . . ?
N1 C1 C2B 110.83(19) . . ?
H1BC C1 H1BD 108.1 . . ?
H1AA C1 H1AB 107.2 . . ?
C2B C1 H1BC 109.5 . . ?
C2B C1 H1BD 109.5 . . ?
C2A C1 N1 117.7(3) . . ?
C2A C1 H1AA 107.9 . . ?
C2A C1 H1AB 107.9 . . ?
N1 C4B H4BA 109.7 . . ?
N1 C4B H4BB 109.7 . . ?
N1 C4B C3B 109.8(2) . . ?
H4BA C4B H4BB 108.2 . . ?
C3B C4B H4BA 109.7 . . ?
C3B C4B H4BB 109.7 . . ?
O1 C3B C4B 109.7(2) . . ?
O1 C3B H3BA 109.7 . . ?
O1 C3B H3BB 109.7 . . ?
C4B C3B H3BA 109.7 . . ?
C4B C3B H3BB 109.7 . . ?
H3BA C3B H3BB 108.2 . . ?
O1 C2B C1 112.3(2) . . ?
O1 C2B H2BA 109.1 . . ?
O1 C2B H2BB 109.1 . . ?
C1 C2B H2BA 109.1 . . ?
C1 C2B H2BB 109.1 . . ?
H2BA C2B H2BB 107.9 . . ?
O1 C2A H2AA 108.3 . . ?
O1 C2A H2AB 108.3 . . ?
C1 C2A O1 115.8(5) . . ?
C1 C2A H2AA 108.3 . . ?
C1 C2A H2AB 108.3 . . ?
H2AA C2A H2AB 107.4 . . ?
N1 C4A H4AA 110.8 . . ?
N1 C4A H4AB 110.8 . . ?
N1 C4A C3A 104.5(5) . . ?
H4AA C4A H4AB 108.9 . . ?
C3A C4A H4AA 110.8 . . ?
C3A C4A H4AB 110.8 . . ?
O1 C3A C4A 105.7(5) . . ?
O1 C3A H3AA 110.6 . . ?
O1 C3A H3AB 110.6 . . ?
C4A C3A H3AA 110.6 . . ?
C4A C3A H3AB 110.6 . . ?
H3AA C3A H3AB 108.7 . . ?

loop_
_geom_bond_atom_site_label_1
_geom_bond_atom_site_label_2
_geom_bond_distance
_geom_bond_site_symmetry_2
_geom_bond_publ_flag
S1 O3 1.4386(12) . ?
S1 O2 1.4397(11) . ?
S1 N1 1.6270(13) . ?
S1 C5 1.7824(15) . ?
O4 C7 1.419(2) . ?
O4 C8 1.429(2) . ?
O1 C3B 1.470(3) . ?
O1 C2B 1.415(3) . ?
O1 C2A 1.539(7) . ?
O1 C3A 1.432(7) . ?
N1 C1 1.458(2) . ?
N1 C4B 1.465(3) . ?
N1 C4A 1.487(6) . ?
C5 H5 1.0000 . ?
C5 C6 1.526(2) . ?
C5 C9 1.532(2) . ?
C6 H6A 0.9900 . ?
C6 H6B 0.9900 . ?
C6 C7 1.524(2) . ?
C9 H9A 0.9900 . ?
C9 H9B 0.9900 . ?
C9 C8 1.518(2) . ?
C7 H7A 0.9900 . ?
C7 H7B 0.9900 . ?
C8 H8A 0.9900 . ?
C8 H8B 0.9900 . ?
C1 H1BC 0.9900 . ?
C1 H1BD 0.9900 . ?
C1 H1AA 0.9900 . ?
C1 H1AB 0.9900 . ?
C1 C2B 1.480(3) . ?
C1 C2A 1.295(6) . ?
C4B H4BA 0.9900 . ?
C4B H4BB 0.9900 . ?
C4B C3B 1.485(4) . ?
C3B H3BA 0.9900 . ?
C3B H3BB 0.9900 . ?
C2B H2BA 0.9900 . ?
C2B H2BB 0.9900 . ?
C2A H2AA 0.9900 . ?
C2A H2AB 0.9900 . ?
C4A H4AA 0.9900 . ?
C4A H4AB 0.9900 . ?
C4A C3A 1.541(9) . ?
C3A H3AA 0.9900 . ?
C3A H3AB 0.9900 . ?

loop_
_geom_torsion_atom_site_label_1
_geom_torsion_atom_site_label_2
_geom_torsion_atom_site_label_3
_geom_torsion_atom_site_label_4
_geom_torsion
_geom_torsion_site_symmetry_1
_geom_torsion_site_symmetry_2
_geom_torsion_site_symmetry_3
_geom_torsion_site_symmetry_4
_geom_torsion_publ_flag
S1 N1 C1 C2B -149.73(17) . . . . ?
S1 N1 C1 C2A 162.6(4) . . . . ?
S1 N1 C4B C3B 146.75(18) . . . . ?
S1 N1 C4A C3A -150.9(4) . . . . ?
S1 C5 C6 C7 -174.35(11) . . . . ?
S1 C5 C9 C8 176.34(11) . . . . ?
O3 S1 N1 C1 -140.22(16) . . . . ?
O3 S1 N1 C4B 23.39(19) . . . . ?
O3 S1 N1 C4A 60.5(3) . . . . ?
O3 S1 C5 C6 -172.11(10) . . . . ?
O3 S1 C5 C9 64.66(12) . . . . ?
O2 S1 N1 C1 -11.17(18) . . . . ?
O2 S1 N1 C4B 152.44(17) . . . . ?
O2 S1 N1 C4A -170.5(3) . . . . ?
O2 S1 C5 C6 58.30(12) . . . . ?
O2 S1 C5 C9 -64.93(13) . . . . ?
N1 S1 C5 C6 -56.50(12) . . . . ?
N1 S1 C5 C9 -179.73(11) . . . . ?
N1 C1 C2B O1 -52.9(3) . . . . ?
N1 C1 C2A O1 40.4(7) . . . . ?
N1 C4B C3B O1 56.6(3) . . . . ?
N1 C4A C3A O1 -69.0(6) . . . . ?
C5 S1 N1 C1 104.97(17) . . . . ?
C5 S1 N1 C4B -91.42(18) . . . . ?
C5 S1 N1 C4A -54.3(3) . . . . ?
C5 C6 C7 O4 56.62(18) . . . . ?
C5 C9 C8 O4 -57.26(18) . . . . ?
C6 C5 C9 C8 52.55(18) . . . . ?
C9 C5 C6 C7 -51.89(17) . . . . ?
C7 O4 C8 C9 62.43(18) . . . . ?
C8 O4 C7 C6 -62.14(18) . . . . ?
C1 N1 C4B C3B -48.6(3) . . . . ?
C1 N1 C4A C3A 48.4(6) . . . . ?
C4B N1 C1 C2A -1.8(5) . . . . ?
C3B O1 C2A C1 -29.0(7) . . . . ?
C2B O1 C3A C4A 29.8(7) . . . . ?
C2A O1 C3B C4B -20.4(4) . . . . ?
C4A N1 C1 C2B 10.5(4) . . . . ?
C3A O1 C2B C1 31.0(5) . . . . ?

loop_
_exptl_oxdiff_crystal_face_indexfrac_h
_exptl_oxdiff_crystal_face_indexfrac_k
_exptl_oxdiff_crystal_face_indexfrac_l
_exptl_oxdiff_crystal_face_x
_exptl_oxdiff_crystal_face_y
_exptl_oxdiff_crystal_face_z
-1.0380 -3.7632 1.9134 0.0840 0.3567 0.9304
-3.5185 -0.8336 -5.8620 -0.2223 -0.9223 0.3162
1.3511 3.8402 -1.3948 -0.0643 -0.2752 -0.9592
3.7251 1.9465 5.1041 0.1901 0.7862 -0.5880
-11.4707 0.4760 1.8092 -0.9711 0.2336 0.0481
11.5867 0.2628 -1.7002 0.9452 -0.2277 -0.2338
